data_4027076
loop_
_publ_author_name
'Wim Van Rossom'
'Jef Caers'
'Koen Robeyns'
'Luc Van Meervelt'
'Wouter Maes'
'Wim Dehaen'

_publ_section_title
;
 (Thio)ureido Anion Receptors Based on a 1,3-Alternate
 Oxacalix[2]arene[2]pyrimidine Scaffold
;
_journal_name_full 'Journal of Organic Chemistry'
_journal_page_first 2791
_journal_page_last 2797
_journal_paper_doi 10.1021/jo300004p
_journal_volume 77
_journal_year 2012
_chemical_formula_moiety 'C22 H16 N4 S6, C5 H12'
_chemical_formula_sum 'C27 H28 N4 S6'
_chemical_formula_weight 600.89
_chemical_name_systematic
; 
 ? 
;
_space_group_IT_number 15
_symmetry_cell_setting monoclinic
_symmetry_space_group_name_Hall '-C 2yc'
_symmetry_space_group_name_H-M 'C 1 2/c 1'
_atom_sites_solution_hydrogens geom
_atom_sites_solution_primary direct
_atom_sites_solution_secondary difmap
_audit_creation_method SHELXL-97
_cell_angle_alpha 90.00
_cell_angle_beta 111.723(2)
_cell_angle_gamma 90.00
_cell_formula_units_Z 4
_cell_length_a 14.5105(5)
_cell_length_b 13.5453(6)
_cell_length_c 15.6906(5)
_cell_measurement_reflns_used 3621
_cell_measurement_temperature 100(2)
_cell_measurement_theta_max 70.45
_cell_measurement_theta_min 4.63
_cell_volume 2864.96(19)
_computing_cell_refinement 'Bruker SAINT (SAINT, 1997)'
_computing_data_collection 'Bruker SMART (SMART, 1997)'
_computing_data_reduction 'Bruker SAINT (SAINT, 1997)'
_computing_molecular_graphics 'PLUTON (Spek, 2003)'
_computing_publication_material 'PLATON (Spek, 2003)'
_computing_structure_refinement 'SHELXL-97 (Sheldrick, 1997)'
_computing_structure_solution 'SHELXS-97 (Sheldrick, 1997)'
_diffrn_ambient_temperature 100(2)
_diffrn_measured_fraction_theta_full 0.981
_diffrn_measured_fraction_theta_max 0.981
_diffrn_measurement_device_type 'SMART 6000'
_diffrn_measurement_method '/w and /f scan'
_diffrn_radiation_monochromator 'crossed Goebel mirrors'
_diffrn_radiation_source 'fine-focus sealed tube'
_diffrn_radiation_type CuK\a
_diffrn_radiation_wavelength 1.54178
_diffrn_reflns_av_R_equivalents 0.0696
_diffrn_reflns_av_sigmaI/netI 0.0534
_diffrn_reflns_limit_h_max 17
_diffrn_reflns_limit_h_min -17
_diffrn_reflns_limit_k_max 15
_diffrn_reflns_limit_k_min -16
_diffrn_reflns_limit_l_max 18
_diffrn_reflns_limit_l_min -18
_diffrn_reflns_number 13282
_diffrn_reflns_theta_full 70.45
_diffrn_reflns_theta_max 70.45
_diffrn_reflns_theta_min 4.63
_diffrn_standards_number 0
_exptl_absorpt_coefficient_mu 4.601
_exptl_absorpt_correction_T_max 0.502
_exptl_absorpt_correction_T_min 0.219
_exptl_absorpt_correction_type multi-scan
_exptl_absorpt_process_details 'Bruker SADABS (SADABS, 1997)'
_exptl_crystal_colour transparent
_exptl_crystal_density_diffrn 1.393
_exptl_crystal_description plate
_exptl_crystal_F_000 1256
_exptl_crystal_size_max 0.5
_exptl_crystal_size_mid 0.3
_exptl_crystal_size_min 0.15
_refine_diff_density_max 1.022
_refine_diff_density_min -0.329
_refine_diff_density_rms 0.075
_refine_ls_extinction_method none
_refine_ls_goodness_of_fit_ref 1.050
_refine_ls_hydrogen_treatment constr
_refine_ls_matrix_type full
_refine_ls_number_parameters 170
_refine_ls_number_reflns 2692
_refine_ls_number_restraints 12
_refine_ls_restrained_S_all 1.054
_refine_ls_R_factor_all 0.0480
_refine_ls_R_factor_gt 0.0384
_refine_ls_shift/su_max 0.000
_refine_ls_shift/su_mean 0.000
_refine_ls_structure_factor_coef Fsqd
_refine_ls_weighting_details 'calc w=1/[\s^2^(Fo^2^)+(0.0523P)^2^+2.8244P] where P=(Fo^2^+2Fc^2^)/3'
_refine_ls_weighting_scheme calc
_refine_ls_wR_factor_gt 0.0999
_refine_ls_wR_factor_ref 0.1067
_reflns_number_gt 2283
_reflns_number_total 2692
_reflns_threshold_expression >2sigma(I)
_cod_data_source_file jo300004p_si_003.cif
_cod_data_source_block wim54
_cod_original_cell_volume 2864.96(18)
_cod_original_sg_symbol_H-M 'C 2/c'
_cod_database_code 4027076

loop_
_symmetry_equiv_pos_as_xyz
'x, y, z'
'-x, y, -z+1/2'
'x+1/2, y+1/2, z'
'-x+1/2, y+1/2, -z+1/2'
'-x, -y, -z'
'x, -y, z-1/2'
'-x+1/2, -y+1/2, -z'
'x+1/2, -y+1/2, z-1/2'

loop_
_atom_site_label
_atom_site_type_symbol
_atom_site_fract_x
_atom_site_fract_y
_atom_site_fract_z
_atom_site_U_iso_or_equiv
_atom_site_adp_type
_atom_site_occupancy
_atom_site_symmetry_multiplicity
_atom_site_calc_flag
_atom_site_refinement_flags
S1 S 0.12688(4) 0.46350(4) 0.36455(4) 0.02069(17) Uani 1 1 d .
C2 C 0.20911(17) 0.53312(16) 0.45544(15) 0.0167(5) Uani 1 1 d .
N3 N 0.28922(14) 0.56334(14) 0.43984(12) 0.0169(4) Uani 1 1 d .
C4 C 0.35586(17) 0.61326(16) 0.50902(15) 0.0165(5) Uani 1 1 d .
C5 C 0.34377(18) 0.63399(17) 0.59098(15) 0.0184(5) Uani 1 1 d .
H5 H 0.3920 0.6693 0.6394 0.022 Uiso 1 1 calc R
C6 C 0.25664(18) 0.59975(17) 0.59721(15) 0.0179(5) Uani 1 1 d .
N7 N 0.18714(15) 0.54911(14) 0.52968(13) 0.0189(4) Uani 1 1 d .
S8 S 0.22322(4) 0.61273(5) 0.69395(4) 0.02335(18) Uani 1 1 d .
C9 C 0.32117(17) 0.68555(17) 0.76993(15) 0.0175(5) Uani 1 1 d .
C10 C 0.33015(19) 0.78520(18) 0.75081(16) 0.0229(5) Uani 1 1 d .
H10 H 0.2843 0.8144 0.6967 0.027 Uiso 1 1 calc R
C11 C 0.4061(2) 0.84083(18) 0.81113(17) 0.0245(5) Uani 1 1 d .
H11 H 0.4135 0.9080 0.7974 0.029 Uiso 1 1 calc R
C12 C 0.47197(18) 0.79932(17) 0.89174(16) 0.0199(5) Uani 1 1 d .
H12 H 0.5243 0.8378 0.9329 0.024 Uiso 1 1 calc R
C13 C 0.46040(17) 0.70062(17) 0.91167(15) 0.0163(5) Uani 1 1 d .
C14 C 0.38569(18) 0.64333(16) 0.85082(15) 0.0164(5) Uani 1 1 d .
H14 H 0.3787 0.5760 0.8642 0.020 Uiso 1 1 calc R
S15 S 0.45962(4) 0.64832(4) 0.48315(4) 0.01961(17) Uani 1 1 d .
C16 C 0.04131(18) 0.41841(19) 0.41388(16) 0.0233(5) Uani 1 1 d .
H16A H 0.0779 0.3834 0.4711 0.035 Uiso 1 1 calc R
H16B H -0.0059 0.3731 0.3707 0.035 Uiso 1 1 calc R
H16C H 0.0053 0.4741 0.4267 0.035 Uiso 1 1 calc R
C21 C 0.1609(3) 0.1727(3) 0.3867(3) 0.0652(13) Uani 1 1 d U
H21A H 0.1867 0.2229 0.3564 0.098 Uiso 1 1 calc R
H21B H 0.2152 0.1295 0.4236 0.098 Uiso 1 1 calc R
H21C H 0.1316 0.2049 0.4266 0.098 Uiso 1 1 calc R
C22 C 0.0826(4) 0.1119(3) 0.3150(3) 0.0734(14) Uani 1 1 d U
H22A H 0.1143 0.0739 0.2794 0.088 Uiso 1 1 calc R
H22B H 0.0542 0.0640 0.3462 0.088 Uiso 1 1 calc R
C23 C 0.0000 0.1734(3) 0.2500 0.0586(15) Uani 1 2 d SU
H23A H -0.0273 0.2164 0.2859 0.070 Uiso 0.50 1 calc PR
H23B H 0.0273 0.2164 0.2141 0.070 Uiso 0.50 1 calc PR

loop_
_atom_site_aniso_label
_atom_site_aniso_U_11
_atom_site_aniso_U_22
_atom_site_aniso_U_33
_atom_site_aniso_U_23
_atom_site_aniso_U_13
_atom_site_aniso_U_12
S1 0.0195(3) 0.0280(3) 0.0134(3) -0.0038(2) 0.0049(2) -0.0056(2)
C2 0.0169(11) 0.0176(11) 0.0135(10) -0.0004(8) 0.0032(9) 0.0003(9)
N3 0.0170(10) 0.0218(10) 0.0114(9) 0.0013(7) 0.0044(8) -0.0008(8)
C4 0.0148(11) 0.0193(11) 0.0144(11) 0.0022(8) 0.0043(9) 0.0017(9)
C5 0.0162(11) 0.0248(12) 0.0131(11) -0.0018(8) 0.0042(9) -0.0012(9)
C6 0.0178(12) 0.0241(12) 0.0113(10) 0.0013(8) 0.0048(9) 0.0017(9)
N7 0.0163(10) 0.0260(10) 0.0125(9) -0.0001(7) 0.0032(8) -0.0004(8)
S8 0.0169(3) 0.0406(4) 0.0135(3) -0.0050(2) 0.0067(2) -0.0072(2)
C9 0.0143(11) 0.0265(12) 0.0132(11) -0.0033(9) 0.0066(9) -0.0008(9)
C10 0.0267(13) 0.0276(13) 0.0160(12) 0.0039(9) 0.0097(10) 0.0075(10)
C11 0.0347(15) 0.0187(11) 0.0226(12) 0.0019(9) 0.0133(11) 0.0024(10)
C12 0.0232(12) 0.0198(11) 0.0181(11) -0.0050(9) 0.0091(10) -0.0023(10)
C13 0.0159(11) 0.0228(12) 0.0119(10) 0.0003(8) 0.0070(9) 0.0029(9)
C14 0.0196(12) 0.0171(10) 0.0155(11) -0.0007(8) 0.0099(9) 0.0004(9)
S15 0.0167(3) 0.0307(3) 0.0117(3) -0.0019(2) 0.0056(2) -0.0045(2)
C16 0.0194(12) 0.0292(13) 0.0219(12) -0.0049(10) 0.0082(10) -0.0079(10)
C21 0.086(3) 0.046(2) 0.096(3) 0.036(2) 0.070(3) 0.034(2)
C22 0.135(4) 0.0345(18) 0.089(3) 0.0209(18) 0.087(3) 0.028(2)
C23 0.109(5) 0.028(2) 0.071(3) 0.000 0.070(3) 0.000

loop_
_atom_type_symbol
_atom_type_description
_atom_type_scat_dispersion_real
_atom_type_scat_dispersion_imag
_atom_type_scat_source
C C 0.0181 0.0091 'International Tables Vol C Tables 4.2.6.8 and 6.1.1.4'
H H 0.0000 0.0000 'International Tables Vol C Tables 4.2.6.8 and 6.1.1.4'
N N 0.0311 0.0180 'International Tables Vol C Tables 4.2.6.8 and 6.1.1.4'
S S 0.3331 0.5567 'International Tables Vol C Tables 4.2.6.8 and 6.1.1.4'

loop_
_geom_angle_atom_site_label_1
_geom_angle_atom_site_label_2
_geom_angle_atom_site_label_3
_geom_angle
_geom_angle_site_symmetry_1
_geom_angle_site_symmetry_3
C2 S1 C16 101.70(11) . .
N7 C2 N3 127.9(2) . .
N7 C2 S1 119.07(18) . .
N3 C2 S1 113.00(16) . .
C2 N3 C4 114.94(19) . .
N3 C4 C5 123.5(2) . .
N3 C4 S15 111.79(17) . .
C5 C4 S15 124.73(18) . .
C6 C5 C4 115.4(2) . .
C6 C5 H5 122.3 . .
C4 C5 H5 122.3 . .
N7 C6 C5 123.5(2) . .
N7 C6 S8 111.27(17) . .
C5 C6 S8 125.20(18) . .
C2 N7 C6 114.7(2) . .
C6 S8 C9 103.07(11) . .
C14 C9 C10 120.5(2) . .
C14 C9 S8 119.00(18) . .
C10 C9 S8 120.41(18) . .
C11 C10 C9 119.6(2) . .
C11 C10 H10 120.2 . .
C9 C10 H10 120.2 . .
C10 C11 C12 120.5(2) . .
C10 C11 H11 119.7 . .
C12 C11 H11 119.7 . .
C11 C12 C13 119.4(2) . .
C11 C12 H12 120.3 . .
C13 C12 H12 120.3 . .
C14 C13 C12 120.6(2) . .
C14 C13 S15 119.47(17) . 2_656
C12 C13 S15 119.89(18) . 2_656
C13 C14 C9 119.3(2) . .
C13 C14 H14 120.4 . .
C9 C14 H14 120.4 . .
C4 S15 C13 102.33(11) . 2_656
S1 C16 H16A 109.5 . .
S1 C16 H16B 109.5 . .
H16A C16 H16B 109.5 . .
S1 C16 H16C 109.5 . .
H16A C16 H16C 109.5 . .
H16B C16 H16C 109.5 . .
C22 C21 H21A 109.5 . .
C22 C21 H21B 109.5 . .
H21A C21 H21B 109.5 . .
C22 C21 H21C 109.5 . .
H21A C21 H21C 109.5 . .
H21B C21 H21C 109.5 . .
C23 C22 C21 113.2(3) . .
C23 C22 H22A 108.9 . .
C21 C22 H22A 108.9 . .
C23 C22 H22B 108.9 . .
C21 C22 H22B 108.9 . .
H22A C22 H22B 107.8 . .
C22 C23 C22 112.8(5) 2 .
C22 C23 H23A 109.0 2 .
C22 C23 H23A 109.0 . .
C22 C23 H23B 109.0 2 .
C22 C23 H23B 109.0 . .
H23A C23 H23B 107.8 . .

loop_
_geom_bond_atom_site_label_1
_geom_bond_atom_site_label_2
_geom_bond_distance
_geom_bond_site_symmetry_2
S1 C2 1.757(2) .
S1 C16 1.796(2) .
C2 N7 1.334(3) .
C2 N3 1.338(3) .
N3 C4 1.339(3) .
C4 C5 1.389(3) .
C4 S15 1.763(2) .
C5 C6 1.384(3) .
C5 H5 0.9500 .
C6 N7 1.349(3) .
C6 S8 1.765(2) .
S8 C9 1.778(2) .
C9 C14 1.391(3) .
C9 C10 1.399(3) .
C10 C11 1.381(4) .
C10 H10 0.9500 .
C11 C12 1.391(3) .
C11 H11 0.9500 .
C12 C13 1.397(3) .
C12 H12 0.9500 .
C13 C14 1.387(3) .
C13 S15 1.776(2) 2_656
C14 H14 0.9500 .
S15 C13 1.776(2) 2_656
C16 H16A 0.9800 .
C16 H16B 0.9800 .
C16 H16C 0.9800 .
C21 C22 1.513(7) .
C21 H21A 0.9800 .
C21 H21B 0.9800 .
C21 H21C 0.9800 .
C22 C23 1.506(5) .
C22 H22A 0.9900 .
C22 H22B 0.9900 .
C23 C22 1.506(5) 2
C23 H23A 0.9900 .
C23 H23B 0.9900 .

loop_
_geom_torsion_atom_site_label_1
_geom_torsion_atom_site_label_2
_geom_torsion_atom_site_label_3
_geom_torsion_atom_site_label_4
_geom_torsion
_geom_torsion_site_symmetry_1
_geom_torsion_site_symmetry_4
C16 S1 C2 N7 -8.6(2) . .
C16 S1 C2 N3 170.87(17) . .
N7 C2 N3 C4 2.0(3) . .
S1 C2 N3 C4 -177.39(16) . .
C2 N3 C4 C5 -0.7(3) . .
C2 N3 C4 S15 179.04(16) . .
N3 C4 C5 C6 -0.3(3) . .
S15 C4 C5 C6 179.96(17) . .
C4 C5 C6 N7 0.3(3) . .
C4 C5 C6 S8 178.37(17) . .
N3 C2 N7 C6 -2.0(3) . .
S1 C2 N7 C6 177.38(16) . .
C5 C6 N7 C2 0.7(3) . .
S8 C6 N7 C2 -177.60(16) . .
N7 C6 S8 C9 -177.32(17) . .
C5 C6 S8 C9 4.4(2) . .
C6 S8 C9 C14 -112.62(19) . .
C6 S8 C9 C10 70.5(2) . .
C14 C9 C10 C11 2.6(3) . .
S8 C9 C10 C11 179.36(19) . .
C9 C10 C11 C12 -1.8(4) . .
C10 C11 C12 C13 -0.3(4) . .
C11 C12 C13 C14 1.6(3) . .
C11 C12 C13 S15 -177.09(18) . 2_656
C12 C13 C14 C9 -0.9(3) . .
S15 C13 C14 C9 177.87(16) 2_656 .
C10 C9 C14 C13 -1.2(3) . .
S8 C9 C14 C13 -178.07(17) . .
N3 C4 S15 C13 -174.35(16) . 2_656
C5 C4 S15 C13 5.4(2) . 2_656
C21 C22 C23 C22 -174.2(4) . 2
